data_8102694
loop_
_publ_author_name
'Yi-Fang Deng'

_publ_section_title
;
 Crystal structure of
 catena-aqua(bis(1,3,5-tris(1-imidazolyl)benzene))zinc(II) perchlorate,
 [Zn(C15H12N6)2(H2O)](ClO4)2
;
_journal_issue 2
_journal_name_full 'Zeitschrift f\"ur Kristallographie - New Crystal Structures'
_journal_page_first 331
_journal_volume 225
_journal_year 2010
_chemical_formula_sum 'C30 H26 Cl2 N12 O9 Zn'
_chemical_formula_weight 834.90
_chemical_name_systematic
; 
atena-poly[[(bis(1,3,5-tris(1-imidazolyl)benzene))zinc(II) 
monohydrate]bis(perchlorate)], [Zn(C~15~H~12~N~6~)~2~(H~2~O)]~n~.2(ClO~4~) 
;
_space_group_IT_number 120
_symmetry_cell_setting tetragonal
_symmetry_space_group_name_Hall 'I -4 -2c'
_symmetry_space_group_name_H-M 'I -4 c 2'
_atom_sites_solution_hydrogens geom
_atom_sites_solution_primary direct
_atom_sites_solution_secondary difmap
_audit_creation_method SHELXL-97
_cell_angle_alpha 90.00
_cell_angle_beta 90.0000(10)
_cell_angle_gamma 90.00
_cell_formula_units_Z 8
_cell_length_a 21.2333(9)
_cell_length_b 21.2333(9)
_cell_length_c 15.1649(13)
_cell_measurement_reflns_used 3726
_cell_measurement_temperature 293(2)
_cell_measurement_theta_max 22.49
_cell_measurement_theta_min 2.53
_cell_volume 6837.1(7)
_computing_structure_refinement 'SHELXL-97 (Sheldrick, 1997)'
_computing_structure_solution 'SHELXS-97 (Sheldrick, 1990)'
_diffrn_ambient_temperature 293(2)
_diffrn_measured_fraction_theta_full 0.999
_diffrn_measured_fraction_theta_max 0.999
_diffrn_radiation_monochromator graphite
_diffrn_radiation_source 'fine-focus sealed tube'
_diffrn_radiation_type MoK\a
_diffrn_radiation_wavelength 0.71073
_diffrn_reflns_av_R_equivalents 0.0615
_diffrn_reflns_av_sigmaI/netI 0.0509
_diffrn_reflns_limit_h_max 26
_diffrn_reflns_limit_h_min -26
_diffrn_reflns_limit_k_max 26
_diffrn_reflns_limit_k_min -11
_diffrn_reflns_limit_l_max 18
_diffrn_reflns_limit_l_min -18
_diffrn_reflns_number 17919
_diffrn_reflns_theta_full 26.00
_diffrn_reflns_theta_max 26.00
_diffrn_reflns_theta_min 1.92
_exptl_absorpt_coefficient_mu 0.948
_exptl_absorpt_correction_T_max 0.8631
_exptl_absorpt_correction_T_min 0.7771
_exptl_absorpt_correction_type multi-scan
_exptl_absorpt_process_details sadabs,bruker(2000)
_exptl_crystal_colour yellow
_exptl_crystal_density_diffrn 1.622
_exptl_crystal_density_method 'not measured'
_exptl_crystal_description needle
_exptl_crystal_F_000 3408
_exptl_crystal_size_max 0.28
_exptl_crystal_size_mid 0.20
_exptl_crystal_size_min 0.16
_refine_diff_density_max 0.504
_refine_diff_density_min -0.340
_refine_diff_density_rms 0.078
_refine_ls_abs_structure_details 'Flack H D (1983), Acta Cryst. A39, 876-881'
_refine_ls_abs_structure_Flack 0.04(4)
_refine_ls_extinction_method none
_refine_ls_goodness_of_fit_ref 1.049
_refine_ls_hydrogen_treatment mixed
_refine_ls_matrix_type full
_refine_ls_number_parameters 249
_refine_ls_number_reflns 3377
_refine_ls_number_restraints 0
_refine_ls_restrained_S_all 1.049
_refine_ls_R_factor_all 0.0707
_refine_ls_R_factor_gt 0.0610
_refine_ls_shift/su_max 0.044
_refine_ls_shift/su_mean 0.003
_refine_ls_structure_factor_coef Fsqd
_refine_ls_weighting_details 'calc w=1/[\s^2^(Fo^2^)+(0.0920P)^2^+0.0000P] where P=(Fo^2^+2Fc^2^)/3'
_refine_ls_weighting_scheme calc
_refine_ls_wR_factor_gt 0.1440
_refine_ls_wR_factor_ref 0.1505
_reflns_number_gt 2899
_reflns_number_total 3377
_reflns_threshold_expression >2sigma(I)
_cod_data_source_file 1267-2963.cff
_cod_data_source_block a
_cod_database_code 8102694

loop_
_symmetry_equiv_pos_as_xyz
'x, y, z'
'y, -x, -z'
'-x, -y, z'
'-y, x, -z'
'-x, y, z+1/2'
'y, x, -z+1/2'
'x, -y, z+1/2'
'-y, -x, -z+1/2'
'x+1/2, y+1/2, z+1/2'
'y+1/2, -x+1/2, -z+1/2'
'-x+1/2, -y+1/2, z+1/2'
'-y+1/2, x+1/2, -z+1/2'
'-x+1/2, y+1/2, z+1'
'y+1/2, x+1/2, -z+1'
'x+1/2, -y+1/2, z+1'
'-y+1/2, -x+1/2, -z+1'

loop_
_atom_site_label
_atom_site_type_symbol
_atom_site_fract_x
_atom_site_fract_y
_atom_site_fract_z
_atom_site_U_iso_or_equiv
_atom_site_adp_type
_atom_site_occupancy
_atom_site_symmetry_multiplicity
_atom_site_calc_flag
_atom_site_refinement_flags
_atom_site_disorder_assembly
_atom_site_disorder_group
Zn1 Zn 0.0000 1.0000 0.2500 0.0358(3) Uani 1 4 d S . .
Zn2 Zn 0.5000 1.0000 0.2500 0.0332(3) Uani 1 4 d S . .
C1 C 0.0306(2) 0.9129(2) 0.0880(3) 0.0385(12) Uani 1 1 d . . .
H1 H -0.0108 0.9122 0.0677 0.046 Uiso 1 1 calc R . .
C2 C 0.0763(2) 0.8757(2) 0.0570(4) 0.0421(12) Uani 1 1 d . . .
H2 H 0.0728 0.8446 0.0141 0.050 Uiso 1 1 calc R . .
C3 C 0.1125(2) 0.9395(2) 0.1567(4) 0.0392(12) Uani 1 1 d . . .
H3 H 0.1404 0.9605 0.1936 0.047 Uiso 1 1 calc R . .
C4 C 0.1914(2) 0.8662(2) 0.0996(3) 0.0326(11) Uani 1 1 d . . .
C5 C 0.1993(2) 0.8024(3) 0.1082(3) 0.0337(10) Uani 1 1 d . . .
H5 H 0.1647 0.7756 0.1091 0.040 Uiso 1 1 calc R . .
C6 C 0.2600(2) 0.7786(2) 0.1156(4) 0.0357(12) Uani 1 1 d . . .
C7 C 0.3114(2) 0.8197(2) 0.1140(3) 0.0346(10) Uani 1 1 d . . .
H7 H 0.3521 0.8041 0.1188 0.042 Uiso 1 1 calc R . .
C8 C 0.3017(2) 0.8827(3) 0.1053(3) 0.0355(11) Uani 1 1 d . . .
C9 C 0.2413(2) 0.9078(3) 0.0961(3) 0.0327(11) Uani 1 1 d . . .
H9 H 0.2349 0.9507 0.0880 0.039 Uiso 1 1 calc R . .
C10 C 0.2262(3) 0.6663(3) 0.1305(6) 0.068(2) Uani 1 1 d . . .
H10 H 0.1828 0.6714 0.1269 0.082 Uiso 1 1 calc R . .
C11 C 0.2572(3) 0.6127(3) 0.1414(6) 0.065(2) Uani 1 1 d . . .
H11 H 0.2382 0.5733 0.1448 0.078 Uiso 1 1 calc R . .
C12 C 0.3261(3) 0.6836(3) 0.1367(3) 0.0444(13) Uani 1 1 d . . .
H12 H 0.3648 0.7041 0.1371 0.053 Uiso 1 1 calc R . .
C13 C 0.3975(2) 0.9247(2) 0.1721(4) 0.0366(11) Uani 1 1 d . . .
H13 H 0.4026 0.8927 0.2132 0.044 Uiso 1 1 calc R . .
C14 C 0.4100(3) 1.0091(3) 0.0995(4) 0.0499(15) Uani 1 1 d . . .
H14 H 0.4267 1.0473 0.0806 0.060 Uiso 1 1 calc R . .
C15 C 0.3603(3) 0.9800(3) 0.0640(4) 0.0507(15) Uani 1 1 d . . .
H15 H 0.3357 0.9942 0.0173 0.061 Uiso 1 1 calc R . .
Cl1 Cl 0.01914(7) 0.72108(7) 0.15731(11) 0.0504(4) Uani 1 1 d . . .
H1WA H -0.094(3) 0.917(3) 0.287(4) 0.049(18) Uiso 1 1 d . . .
N1 N 0.05161(18) 0.95161(19) 0.1522(3) 0.0374(9) Uani 1 1 d . . .
N2 N 0.12890(16) 0.89319(18) 0.1016(3) 0.0327(10) Uani 1 1 d . . .
N3 N 0.3197(2) 0.6226(2) 0.1470(3) 0.0564(13) Uani 1 1 d . . .
N4 N 0.2710(2) 0.7130(2) 0.1255(3) 0.0391(10) Uani 1 1 d . . .
N5 N 0.43255(17) 0.9739(2) 0.1678(3) 0.0377(10) Uani 1 1 d . . .
N6 N 0.35290(19) 0.9254(2) 0.1100(3) 0.0380(10) Uani 1 1 d . . .
O1 O -0.0107(4) 0.6830(5) 0.2186(8) 0.226(6) Uani 1 1 d . . .
O2 O 0.0620(4) 0.6880(7) 0.1128(8) 0.259(7) Uani 1 1 d . . .
O3 O 0.0504(4) 0.7663(3) 0.2067(5) 0.133(3) Uani 1 1 d . . .
O4 O -0.0260(4) 0.7448(3) 0.1021(5) 0.111(2) Uani 1 1 d . . .
O1W O -0.07435(18) 0.92565(18) 0.2500 0.0467(14) Uani 1 2 d S . .

loop_
_atom_site_aniso_label
_atom_site_aniso_U_11
_atom_site_aniso_U_22
_atom_site_aniso_U_33
_atom_site_aniso_U_23
_atom_site_aniso_U_13
_atom_site_aniso_U_12
Zn1 0.0295(4) 0.0295(4) 0.0484(6) 0.000 0.000 0.0099(4)
Zn2 0.0250(3) 0.0250(3) 0.0496(6) 0.000 0.000 0.000
C1 0.019(2) 0.048(3) 0.049(3) 0.001(2) -0.006(2) 0.005(2)
C2 0.033(3) 0.041(3) 0.053(3) -0.008(3) -0.009(2) 0.001(2)
C3 0.026(2) 0.035(3) 0.056(3) -0.012(3) -0.005(2) 0.001(2)
C4 0.022(2) 0.037(3) 0.039(3) -0.009(2) -0.005(2) 0.005(2)
C5 0.022(2) 0.033(3) 0.045(2) -0.009(2) 0.004(2) -0.0016(18)
C6 0.029(2) 0.038(3) 0.039(3) -0.008(2) -0.004(2) 0.003(2)
C7 0.021(2) 0.039(3) 0.044(3) -0.003(2) -0.005(2) 0.002(2)
C8 0.024(2) 0.046(3) 0.036(3) -0.008(2) 0.000(2) -0.005(2)
C9 0.023(2) 0.033(3) 0.042(3) -0.001(2) 0.003(2) 0.004(2)
C10 0.045(3) 0.036(3) 0.124(7) 0.002(4) -0.016(4) -0.012(3)
C11 0.048(4) 0.029(3) 0.118(7) -0.006(4) -0.008(4) 0.002(2)
C12 0.035(3) 0.044(3) 0.054(3) -0.003(3) -0.007(2) 0.006(2)
C13 0.027(2) 0.036(3) 0.047(3) 0.004(2) -0.005(2) -0.001(2)
C14 0.044(3) 0.048(3) 0.058(3) 0.024(3) -0.011(3) -0.013(3)
C15 0.047(3) 0.049(3) 0.056(3) 0.017(3) -0.011(3) -0.015(3)
Cl1 0.0429(7) 0.0513(8) 0.0571(8) -0.0014(8) -0.0056(7) -0.0090(7)
N1 0.026(2) 0.034(2) 0.052(2) -0.007(2) -0.004(2) 0.0042(15)
N2 0.0202(18) 0.029(2) 0.049(2) -0.0020(18) 0.0022(17) 0.0012(17)
N3 0.063(3) 0.041(3) 0.065(3) -0.002(2) -0.011(3) 0.015(2)
N4 0.029(2) 0.038(3) 0.050(2) -0.008(2) -0.0008(19) 0.006(2)
N5 0.023(2) 0.040(2) 0.050(3) 0.000(2) -0.0034(19) -0.0039(17)
N6 0.029(2) 0.036(2) 0.049(2) 0.000(2) 0.001(2) -0.0030(18)
O1 0.163(8) 0.217(10) 0.299(14) 0.168(10) -0.040(8) -0.090(7)
O2 0.122(6) 0.424(17) 0.230(11) -0.212(12) -0.080(7) 0.142(9)
O3 0.177(8) 0.128(5) 0.092(4) -0.018(4) -0.050(5) -0.047(5)
O4 0.106(5) 0.119(6) 0.108(5) -0.029(4) -0.054(5) 0.029(4)
O1W 0.0387(19) 0.0387(19) 0.063(4) 0.004(2) -0.004(2) -0.012(2)

loop_
_atom_type_symbol
_atom_type_description
_atom_type_scat_dispersion_real
_atom_type_scat_dispersion_imag
_atom_type_scat_source
C C 0.0033 0.0016 'International Tables Vol C Tables 4.2.6.8 and 6.1.1.4'
H H 0.0000 0.0000 'International Tables Vol C Tables 4.2.6.8 and 6.1.1.4'
Cl Cl 0.1484 0.1585 'International Tables Vol C Tables 4.2.6.8 and 6.1.1.4'
N N 0.0061 0.0033 'International Tables Vol C Tables 4.2.6.8 and 6.1.1.4'
O O 0.0106 0.0060 'International Tables Vol C Tables 4.2.6.8 and 6.1.1.4'
Zn Zn 0.2839 1.4301 'International Tables Vol C Tables 4.2.6.8 and 6.1.1.4'

loop_
_geom_angle_atom_site_label_1
_geom_angle_atom_site_label_2
_geom_angle_atom_site_label_3
_geom_angle
_geom_angle_site_symmetry_1
_geom_angle_site_symmetry_3
_geom_angle_publ_flag
N1 Zn1 N1 90.7(2) 6_465 8_665 ?
N1 Zn1 N1 177.4(2) 6_465 . ?
N1 Zn1 N1 89.3(2) 8_665 . ?
N1 Zn1 N1 89.3(2) 6_465 3_575 ?
N1 Zn1 N1 177.4(2) 8_665 3_575 ?
N1 Zn1 N1 90.7(2) . 3_575 ?
N1 Zn1 O1W 91.31(11) 6_465 . ?
N1 Zn1 O1W 88.69(11) 8_665 . ?
N1 Zn1 O1W 91.31(11) . . ?
N1 Zn1 O1W 88.69(11) 3_575 . ?
N1 Zn1 O1W 88.69(11) 6_465 3_575 ?
N1 Zn1 O1W 91.31(11) 8_665 3_575 ?
N1 Zn1 O1W 88.69(11) . 3_575 ?
N1 Zn1 O1W 91.31(11) 3_575 3_575 ?
O1W Zn1 O1W 180.000(1) . 3_575 ?
N5 Zn2 N5 113.40(14) 10_465 . ?
N5 Zn2 N5 101.9(3) 10_465 12_655 ?
N5 Zn2 N5 113.40(13) . 12_655 ?
N5 Zn2 N5 113.40(14) 10_465 3_675 ?
N5 Zn2 N5 101.9(3) . 3_675 ?
N5 Zn2 N5 113.40(14) 12_655 3_675 ?
C2 C1 N1 111.9(4) . . ?
C2 C1 H1 124.1 . . ?
N1 C1 H1 124.1 . . ?
C1 C2 N2 105.2(5) . . ?
C1 C2 H2 127.4 . . ?
N2 C2 H2 127.4 . . ?
N1 C3 N2 111.5(4) . . ?
N1 C3 H3 124.2 . . ?
N2 C3 H3 124.3 . . ?
C5 C4 C9 122.9(4) . . ?
C5 C4 N2 120.1(4) . . ?
C9 C4 N2 116.8(4) . . ?
C4 C5 C6 118.6(5) . . ?
C4 C5 H5 120.7 . . ?
C6 C5 H5 120.7 . . ?
C5 C6 C7 119.7(5) . . ?
C5 C6 N4 121.1(5) . . ?
C7 C6 N4 119.2(4) . . ?
C8 C7 C6 119.9(5) . . ?
C8 C7 H7 120.0 . . ?
C6 C7 H7 120.0 . . ?
C7 C8 C9 121.6(5) . . ?
C7 C8 N6 120.5(4) . . ?
C9 C8 N6 117.8(5) . . ?
C4 C9 C8 117.2(5) . . ?
C4 C9 H9 121.4 . . ?
C8 C9 H9 121.4 . . ?
C11 C10 N4 106.4(5) . . ?
C11 C10 H10 126.8 . . ?
N4 C10 H10 126.8 . . ?
C10 C11 N3 111.3(6) . . ?
C10 C11 H11 124.4 . . ?
N3 C11 H11 124.4 . . ?
N3 C12 N4 112.6(5) . . ?
N3 C12 H12 123.7 . . ?
N4 C12 H12 123.7 . . ?
N5 C13 N6 111.5(5) . . ?
N5 C13 H13 124.2 . . ?
N6 C13 H13 124.2 . . ?
C15 C14 N5 109.3(5) . . ?
C15 C14 H14 125.3 . . ?
N5 C14 H14 125.3 . . ?
C14 C15 N6 106.1(5) . . ?
C14 C15 H15 127.0 . . ?
N6 C15 H15 127.0 . . ?
O2 Cl1 O4 111.3(6) . . ?
O2 Cl1 O3 108.1(6) . . ?
O4 Cl1 O3 114.2(4) . . ?
O2 Cl1 O1 110.1(8) . . ?
O4 Cl1 O1 107.8(6) . . ?
O3 Cl1 O1 105.1(6) . . ?
C3 N1 C1 104.1(4) . . ?
C3 N1 Zn1 124.5(4) . . ?
C1 N1 Zn1 129.1(3) . . ?
C3 N2 C2 107.3(4) . . ?
C3 N2 C4 123.0(4) . . ?
C2 N2 C4 129.6(4) . . ?
C12 N3 C11 104.4(5) . . ?
C12 N4 C10 105.2(5) . . ?
C12 N4 C6 127.9(5) . . ?
C10 N4 C6 126.8(4) . . ?
C13 N5 C14 106.3(4) . . ?
C13 N5 Zn2 128.0(4) . . ?
C14 N5 Zn2 125.4(3) . . ?
C13 N6 C15 106.8(4) . . ?
C13 N6 C8 125.0(4) . . ?
C15 N6 C8 127.3(4) . . ?
Zn1 O1W H1WA 126(5) . . ?

loop_
_geom_bond_atom_site_label_1
_geom_bond_atom_site_label_2
_geom_bond_distance
_geom_bond_site_symmetry_2
_geom_bond_publ_flag
Zn1 N1 2.111(4) 6_465 ?
Zn1 N1 2.111(4) 8_665 ?
Zn1 N1 2.111(4) . ?
Zn1 N1 2.111(4) 3_575 ?
Zn1 O1W 2.233(5) . ?
Zn1 O1W 2.233(5) 3_575 ?
Zn2 N5 1.978(4) 10_465 ?
Zn2 N5 1.978(4) . ?
Zn2 N5 1.978(4) 12_655 ?
Zn2 N5 1.978(4) 3_675 ?
C1 C2 1.337(7) . ?
C1 N1 1.350(6) . ?
C1 H1 0.9300 . ?
C2 N2 1.357(6) . ?
C2 H2 0.9300 . ?
C3 N1 1.319(6) . ?
C3 N2 1.337(6) . ?
C3 H3 0.9300 . ?
C4 C5 1.372(7) . ?
C4 C9 1.379(7) . ?
C4 N2 1.446(6) . ?
C5 C6 1.389(6) . ?
C5 H5 0.9300 . ?
C6 C7 1.397(7) . ?
C6 N4 1.421(7) . ?
C7 C8 1.359(8) . ?
C7 H7 0.9300 . ?
C8 C9 1.396(6) . ?
C8 N6 1.418(6) . ?
C9 H9 0.9300 . ?
C10 C11 1.325(9) . ?
C10 N4 1.375(7) . ?
C10 H10 0.9300 . ?
C11 N3 1.347(7) . ?
C11 H11 0.9300 . ?
C12 N3 1.311(8) . ?
C12 N4 1.338(6) . ?
C12 H12 0.9300 . ?
C13 N5 1.283(6) . ?
C13 N6 1.335(6) . ?
C13 H13 0.9300 . ?
C14 C15 1.336(7) . ?
C14 N5 1.363(7) . ?
C14 H14 0.9300 . ?
C15 N6 1.362(7) . ?
C15 H15 0.9300 . ?
Cl1 O2 1.334(8) . ?
Cl1 O4 1.369(6) . ?
Cl1 O3 1.388(6) . ?
Cl1 O1 1.385(8) . ?
O1W H1WA 0.73(5) . ?

loop_
_geom_torsion_atom_site_label_1
_geom_torsion_atom_site_label_2
_geom_torsion_atom_site_label_3
_geom_torsion_atom_site_label_4
_geom_torsion
_geom_torsion_site_symmetry_1
_geom_torsion_site_symmetry_2
_geom_torsion_site_symmetry_3
_geom_torsion_site_symmetry_4
_geom_torsion_publ_flag
N1 C1 C2 N2 -2.0(6) . . . . ?
C9 C4 C5 C6 1.4(8) . . . . ?
N2 C4 C5 C6 -173.1(5) . . . . ?
C4 C5 C6 C7 -0.1(7) . . . . ?
C4 C5 C6 N4 179.4(4) . . . . ?
C5 C6 C7 C8 0.1(8) . . . . ?
N4 C6 C7 C8 -179.4(4) . . . . ?
C6 C7 C8 C9 -1.3(8) . . . . ?
C6 C7 C8 N6 175.3(4) . . . . ?
C5 C4 C9 C8 -2.5(8) . . . . ?
N2 C4 C9 C8 172.2(4) . . . . ?
C7 C8 C9 C4 2.4(8) . . . . ?
N6 C8 C9 C4 -174.3(4) . . . . ?
N4 C10 C11 N3 2.2(10) . . . . ?
N5 C14 C15 N6 -1.3(7) . . . . ?
N2 C3 N1 C1 -3.1(6) . . . . ?
N2 C3 N1 Zn1 161.1(3) . . . . ?
C2 C1 N1 C3 3.2(6) . . . . ?
C2 C1 N1 Zn1 -160.0(4) . . . . ?
N1 Zn1 N1 C3 -42.5(4) 8_665 . . . ?
N1 Zn1 N1 C3 140.1(5) 3_575 . . . ?
O1W Zn1 N1 C3 -131.1(4) . . . . ?
O1W Zn1 N1 C3 48.9(4) 3_575 . . . ?
N1 Zn1 N1 C1 117.6(5) 8_665 . . . ?
N1 Zn1 N1 C1 -59.8(4) 3_575 . . . ?
O1W Zn1 N1 C1 28.9(4) . . . . ?
O1W Zn1 N1 C1 -151.1(4) 3_575 . . . ?
N1 C3 N2 C2 2.0(6) . . . . ?
N1 C3 N2 C4 -173.6(5) . . . . ?
C1 C2 N2 C3 0.0(6) . . . . ?
C1 C2 N2 C4 175.2(5) . . . . ?
C5 C4 N2 C3 125.9(5) . . . . ?
C9 C4 N2 C3 -48.9(7) . . . . ?
C5 C4 N2 C2 -48.6(8) . . . . ?
C9 C4 N2 C2 136.6(5) . . . . ?
N4 C12 N3 C11 0.4(7) . . . . ?
C10 C11 N3 C12 -1.7(9) . . . . ?
N3 C12 N4 C10 0.9(7) . . . . ?
N3 C12 N4 C6 177.6(5) . . . . ?
C11 C10 N4 C12 -1.8(8) . . . . ?
C11 C10 N4 C6 -178.7(6) . . . . ?
C5 C6 N4 C12 -177.3(5) . . . . ?
C7 C6 N4 C12 2.3(8) . . . . ?
C5 C6 N4 C10 -1.2(8) . . . . ?
C7 C6 N4 C10 178.4(6) . . . . ?
N6 C13 N5 C14 0.0(6) . . . . ?
N6 C13 N5 Zn2 173.9(3) . . . . ?
C15 C14 N5 C13 0.8(7) . . . . ?
C15 C14 N5 Zn2 -173.3(4) . . . . ?
N5 Zn2 N5 C13 -102.0(5) 10_465 . . . ?
N5 Zn2 N5 C13 13.5(5) 12_655 . . . ?
N5 Zn2 N5 C13 135.8(5) 3_675 . . . ?
N5 Zn2 N5 C14 70.8(4) 10_465 . . . ?
N5 Zn2 N5 C14 -173.6(5) 12_655 . . . ?
N5 Zn2 N5 C14 -51.4(4) 3_675 . . . ?
N5 C13 N6 C15 -0.8(6) . . . . ?
N5 C13 N6 C8 -170.5(5) . . . . ?
C14 C15 N6 C13 1.3(7) . . . . ?
C14 C15 N6 C8 170.7(5) . . . . ?
C7 C8 N6 C13 -47.4(7) . . . . ?
C9 C8 N6 C13 129.3(5) . . . . ?
C7 C8 N6 C15 145.0(6) . . . . ?
C9 C8 N6 C15 -38.2(8) . . . . ?
